data_3000164
loop_
_publ_author_name
'Domanskii, A.I.'
'Smolin, Y.I.'
'Shepelev, Y.F.'
'Majling, J.'

_publ_section_title
;
 Determination of the crystal-structure of triple magnesium-calcium-sodium
 orthophosphate Mg21Ca4Na4(PO4)18
;
_journal_name_full 'To be published'
_chemical_formula_sum 'Ca4 Mg21 Na4 O72 P18'
_chemical_name_mineral 'magnesium-calcium-sodium ortho-phosphate'
_symmetry_space_group_name_Hall '-R 3'
_symmetry_space_group_name_H-M 'R -3 :H'
_cell_angle_alpha 90
_cell_angle_beta 90
_cell_angle_gamma 120
_cell_length_a 1.4974
_cell_length_b 1.4974
_cell_length_c 4.274
_cell_volume 8.299
_cod_database_code 3000164
_cod_hold_until_date 2018-06-09

loop_
_atom_site_label
_atom_site_fract_x
_atom_site_fract_y
_atom_site_fract_z
? ? ? ?
